data_8104027
loop_
_publ_author_name
'Cenzual, K.'
'Gelato, M.N.'
'Parthe, E.'
'Penzo, M.'

_publ_section_title
;
 Overlooked trigonal symmetry in structures reported with monoclinic
 centered Bravais lattices; trigonal description of Li8 Pb3, Pt Te, Pt3
 Te4, Pt2 Te3, Li Fe6 Ge4, Li Fe6 Ge5, Ca Ga6 Te10 and La3.266 Mn1.1 S6
;
_journal_name_full 'Zeitschrift fuer Kristallographie (149,1979-)'
_journal_page_first 217
_journal_page_last 242
_journal_volume 193
_journal_year 1990
_chemical_formula_sum 'Fe1.1 La3.22 S6'
_chemical_name_systematic 'La3.22 Fe1.1 S6'
_space_group_IT_number 160
_symmetry_space_group_name_Hall 'R 3 -2"'
_symmetry_space_group_name_H-M 'R 3 m :H'
_cell_angle_alpha 90
_cell_angle_beta 90
_cell_angle_gamma 120
_cell_formula_units_Z 15
_cell_length_a 13.983
_cell_length_b 13.983
_cell_length_c 21.68999
_cell_volume 3672.744
_citation_journal_id_ASTM ZEKRDZ
_cod_data_source_file Cenzual_ZEKRDZ_1990_1449.cif
_cod_data_source_block Fe1.1La3.22S6
_cod_database_code 8104027

loop_
_symmetry_equiv_pos_as_xyz
x,y,z
-y,x-y,z
-x+y,-x,z
-y,-x,z
x,x-y,z
-x+y,y,z
x+2/3,y+1/3,z+1/3
-y+2/3,x-y+1/3,z+1/3
-x+y+2/3,-x+1/3,z+1/3
-y+2/3,-x+1/3,z+1/3
x+2/3,x-y+1/3,z+1/3
-x+y+2/3,y+1/3,z+1/3
x+1/3,y+2/3,z+2/3
-y+1/3,x-y+2/3,z+2/3
-x+y+1/3,-x+2/3,z+2/3
-y+1/3,-x+2/3,z+2/3
x+1/3,x-y+2/3,z+2/3
-x+y+1/3,y+2/3,z+2/3

loop_
_atom_site_label
_atom_site_type_symbol
_atom_site_fract_x
_atom_site_fract_y
_atom_site_fract_z
_atom_site_occupancy
_atom_site_U_iso_or_equiv
La3 La+3 0.469 0.531 0.254 1 0.0
Fe4 Fe+2 0 0 0.507 1 0.0
Fe2 Fe+2 0 0 0.027 1 0.0
La5 La+3 0.532 0.468 0.08 1 0.0
La2 La+3 0.205 -0.205 0.101 0.75 0.0
Fe1 Fe+2 0.38 0.62 0.001 0.5 0.0
La6 La+3 0.8 0.2 0.27 1 0.0
S2 S-2 0.368 0.036 0.176 1 0.0
S3 S-2 0.245 -0.245 0.245 1 0.0
S5 S-2 0.583 0.417 0.561 1 0.0
S8 S-2 0.758 0.242 0.041 1 0.0
S4 S-2 0.42 0.58 0.114 1 0.0
S7 S-2 0.754 0.246 0.43 1 0.0
S6 S-2 0.58 0.42 0.296 1 0.0
S1 S-2 0.038 0.37 0.013 1 0.0
La1 La+3 0.135 -0.135 0.234 0.61 0.0
Fe3 Fe+2 0 0 0.166 1 0.0
La4 La+3 0.531 0.469 0.428 1 0.0
Fe5 Fe+2 0 0 0.658 1 0.0
